data_2022958
loop_
_publ_author_name
'Weil, Matthias'
'Missen, Owen P.'
'Mills, Stuart J.'

_publ_section_title
;
 Dimorphism of [Bi2O2(OH)](NO3) -- the ordered Pna21 structure at
 100&#x2005;K
;
_journal_coeditor_code HB8084
_journal_issue 12
_journal_name_full 'Acta Crystallographica Section E Crystallographic Communications'
_journal_page_first 1223
_journal_page_last 1227
_journal_paper_doi 10.1107/S205698902301023X
_journal_volume 79
_journal_year 2023
_chemical_formula_iupac '[Bi2 O2 (O H)] (N O3)'
_chemical_formula_moiety 'Bi2 H O3 +, N O3 -'
_chemical_formula_sum 'Bi2 H N O6'
_chemical_formula_weight 528.98
_chemical_name_systematic
;
Dioxidodibismuth(III) hydroxide nitrate
;
_space_group_crystal_system orthorhombic
_space_group_IT_number 33
_space_group_name_Hall 'P 2c -2n'
_space_group_name_H-M_alt 'P n a 21'
_audit_creation_method SHELXL-2019/3
_cell_angle_alpha 90
_cell_angle_beta 90
_cell_angle_gamma 90
_cell_formula_units_Z 4
_cell_length_a 5.3854(13)
_cell_length_b 5.3676(13)
_cell_length_c 17.051(4)
_cell_measurement_reflns_used 3403
_cell_measurement_temperature 100(2)
_cell_measurement_theta_max 36.313
_cell_measurement_theta_min 2.889
_cell_volume 492.9(2)
_computing_cell_refinement
;
SAINT (Bruker, 2016)
;
_computing_data_collection
;
APEX3 (Bruker, 2016)
;
_computing_data_reduction
;
SAINT (Bruker, 2016)
;
_computing_molecular_graphics
;
ATOMS (Dowty, 2005)
;
_computing_publication_material
;
publCIF (Westrip, 2010)
;
_computing_structure_refinement
;
<i>SHELXL2018/3</i> (Sheldrick, 2015b)
;
_computing_structure_solution
;
SHELXT (Sheldrick, 2015a)
;
_diffrn_ambient_temperature 100(2)
_diffrn_measured_fraction_theta_full 0.998
_diffrn_measured_fraction_theta_max 0.965
_diffrn_measurement_device_type 'Bruker APEXII CCD'
_diffrn_measurement_method \w-scans
_diffrn_radiation_type MoK\a
_diffrn_radiation_wavelength 0.71073
_diffrn_reflns_av_R_equivalents 0.0620
_diffrn_reflns_av_unetI/netI 0.0498
_diffrn_reflns_limit_h_max 9
_diffrn_reflns_limit_h_min -8
_diffrn_reflns_limit_k_max 8
_diffrn_reflns_limit_k_min -9
_diffrn_reflns_limit_l_max 29
_diffrn_reflns_limit_l_min -29
_diffrn_reflns_number 9853
_diffrn_reflns_theta_full 25.242
_diffrn_reflns_theta_max 38.759
_diffrn_reflns_theta_min 1.194
_exptl_absorpt_coefficient_mu 71.268
_exptl_absorpt_correction_T_max 0.5236
_exptl_absorpt_correction_T_min 0.0169
_exptl_absorpt_correction_type numerical
_exptl_absorpt_process_details
;
(HABITUS; Herrendorf, 1997)
;
_exptl_crystal_colour 'light yellow'
_exptl_crystal_density_diffrn 7.129
_exptl_crystal_description plate
_exptl_crystal_F_000 888
_exptl_crystal_size_max 0.090
_exptl_crystal_size_mid 0.080
_exptl_crystal_size_min 0.010
_refine_diff_density_max 3.128
_refine_diff_density_min -3.609
_refine_ls_abs_structure_details
;
 Twinning involves inversion, so Flack parameter cannot be determined
;
_refine_ls_extinction_method none
_refine_ls_goodness_of_fit_ref 0.984
_refine_ls_hydrogen_treatment undef
_refine_ls_matrix_type full
_refine_ls_number_parameters 48
_refine_ls_number_reflns 2798
_refine_ls_number_restraints 1
_refine_ls_restrained_S_all 0.983
_refine_ls_R_factor_all 0.0380
_refine_ls_R_factor_gt 0.0298
_refine_ls_shift/su_max 0.000
_refine_ls_shift/su_mean 0.000
_refine_ls_structure_factor_coef Fsqd
_refine_ls_weighting_details 'w=1/[\s^2^(Fo^2^)+(0.0213P)^2^] where P=(Fo^2^+2Fc^2^)/3'
_refine_ls_weighting_scheme calc
_refine_ls_wR_factor_gt 0.0550
_refine_ls_wR_factor_ref 0.0574
_reflns_number_gt 2407
_reflns_number_total 2798
_reflns_threshold_expression 'I > 2\s(I)'
_cod_data_source_file hb8084sup1.cif
_cod_data_source_block I
_cod_database_code 2022958
_shelx_space_group_comment
;
The symmetry employed for this shelxl refinement is uniquely defined
by the following loop, which should always be used as a source of
symmetry information in preference to the above space-group names.
They are only intended as comments.
;
_shelx_estimated_absorpt_t_min 0.060
_shelx_estimated_absorpt_t_max 0.536

loop_
_space_group_symop_operation_xyz
'x, y, z'
'-x, -y, z+1/2'
'x+1/2, -y+1/2, z'
'-x+1/2, y+1/2, z+1/2'

loop_
_atom_site_type_symbol
_atom_site_label
_atom_site_fract_x
_atom_site_fract_y
_atom_site_fract_z
_atom_site_U_iso_or_equiv
_atom_site_adp_type
_atom_site_calc_flag
_atom_site_occupancy
_atom_site_disorder_assembly
_atom_site_disorder_group
Bi Bi1 0.04362(7) -0.00785(7) 0.23658(3) 0.00299(7) Uani d 1 . .
Bi Bi2 0.08217(8) 0.48199(6) 0.08442(4) 0.00432(8) Uani d 1 . .
O O1A 0.2866(15) 0.2468(15) 0.1678(5) 0.0041(15) Uiso d 1 . .
O O1B 0.2840(15) 0.7394(15) 0.1683(5) 0.0053(15) Uiso d 1 . .
O O2 0.4937(17) 0.4539(16) 0.0423(6) 0.0097(15) Uiso d 1 . .
N N1 0.021(2) 0.4969(18) 0.3759(6) 0.0091(19) Uiso d 1 . .
O O3 0.0363(16) 0.4977(15) 0.3004(5) 0.0089(14) Uiso d 1 . .
O O4 0.8650(17) 0.6351(17) 0.4084(6) 0.0148(19) Uiso d 1 . .
O O5 0.1626(17) 0.3604(16) 0.4153(6) 0.0145(18) Uiso d 1 . .

loop_
_atom_site_aniso_label
_atom_site_aniso_U_11
_atom_site_aniso_U_22
_atom_site_aniso_U_33
_atom_site_aniso_U_12
_atom_site_aniso_U_13
_atom_site_aniso_U_23
Bi1 0.00314(12) 0.00303(15) 0.00279(14) -0.00018(11) 0.00001(12) 0.0001(2)
Bi2 0.00461(13) 0.00439(16) 0.00395(15) -0.00002(11) -0.00086(14) 0.0010(3)

loop_
_atom_type_symbol
_atom_type_description
_atom_type_scat_dispersion_real
_atom_type_scat_dispersion_imag
_atom_type_scat_source
H H 0.0000 0.0000 'International Tables Vol C Tables 4.2.6.8 and 6.1.1.4'
Bi Bi -4.1077 10.2566 'International Tables Vol C Tables 4.2.6.8 and 6.1.1.4'
N N 0.0061 0.0033 'International Tables Vol C Tables 4.2.6.8 and 6.1.1.4'
O O 0.0106 0.0060 'International Tables Vol C Tables 4.2.6.8 and 6.1.1.4'

loop_
_geom_angle_atom_site_label_1
_geom_angle_atom_site_label_2
_geom_angle_atom_site_label_3
_geom_angle_site_symmetry_1
_geom_angle_site_symmetry_3
_geom_angle
_geom_angle_publ_flag
O1B Bi1 O1B 3_455 1_545 75.34(18) ?
O1B Bi1 O1A 3_455 . 116.2(3) ?
O1B Bi1 O1A 1_545 . 75.8(3) ?
O1B Bi1 O1A 3_455 3_455 72.0(3) ?
O1B Bi1 O1A 1_545 3_455 117.4(3) ?
O1A Bi1 O1A . 3_455 73.15(16) ?
O1A Bi2 O1B . . 72.6(3) ?
O1A Bi2 O2 . . 71.7(3) ?
O1B Bi2 O2 . . 77.2(3) ?
O1A Bi2 O1A . 3_455 70.34(18) ?
O1B Bi2 O1A . 3_455 104.4(3) ?
O2 Bi2 O1A . 3_455 139.4(3) ?
O1A Bi2 O2 . 3_455 75.1(3) ?
O1B Bi2 O2 . 3_455 147.7(3) ?
O2 Bi2 O2 . 3_455 91.8(3) ?
O1A Bi2 O2 3_455 3_455 64.8(3) ?
O1A Bi2 O1B . 3_465 106.4(3) ?
O1B Bi2 O1B . 3_465 66.50(16) ?
O2 Bi2 O1B . 3_465 141.9(3) ?
O1A Bi2 O1B 3_455 3_465 64.7(3) ?
O2 Bi2 O1B 3_455 3_465 125.2(3) ?
Bi2 O1A Bi1 . . 113.5(3) ?
Bi2 O1A Bi1 . 3 106.4(3) ?
Bi1 O1A Bi1 . 3 117.4(4) ?
Bi2 O1A Bi2 . 3 103.7(3) ?
Bi1 O1A Bi2 . 3 112.2(3) ?
Bi1 O1A Bi2 3 3 102.1(3) ?
Bi1 O1B Bi1 3 1_565 116.1(4) ?
Bi1 O1B Bi2 3 . 107.1(3) ?
Bi1 O1B Bi2 1_565 . 115.2(4) ?
Bi1 O1B Bi2 3 3_565 102.8(3) ?
Bi1 O1B Bi2 1_565 3_565 107.3(3) ?
Bi2 O1B Bi2 . 3_565 107.3(3) ?
Bi2 O2 Bi2 . 3 98.8(3) ?
O5 N1 O4 . 1_455 121.3(11) ?
O5 N1 O3 . . 120.0(10) ?
O4 N1 O3 1_455 . 118.7(10) ?

loop_
_geom_bond_atom_site_label_1
_geom_bond_atom_site_label_2
_geom_bond_site_symmetry_2
_geom_bond_distance
_geom_bond_publ_flag
Bi1 O1B 3_455 2.203(8) ?
Bi1 O1B 1_545 2.207(8) ?
Bi1 O1A . 2.226(8) ?
Bi1 O1A 3_455 2.292(8) ?
Bi1 O3 3 2.868(9) ?
Bi1 O3 1_545 2.868(8) ?
Bi1 O3 . 2.924(8) ?
Bi1 O3 3_455 2.941(9) ?
Bi2 O1A . 2.197(8) ?
Bi2 O1B . 2.267(8) ?
Bi2 O2 . 2.334(9) ?
Bi2 O1A 3_455 2.462(8) ?
Bi2 O2 3_455 2.493(9) ?
Bi2 O1B 3_465 2.619(8) ?
N1 O5 . 1.251(14) ?
N1 O4 1_455 1.251(13) ?
N1 O3 . 1.291(14) ?

_cod_database_fobs_code 2022958
